data_2225019
loop_
_publ_author_name
'Akkurt, Mehmet'
'Karaca, Selvi'
'Ermut, G\"orkem'
'Karal\?i, Nilg\"un'
'B\"uy\"ukg\"ung\"or, Orhan'

_publ_section_title
;
 5-Chlorobenzothiazole-2-spiro-3'-indolin-2'-one
;
_journal_coeditor_code IM2170
_journal_issue 2
_journal_name_full 'Acta Crystallographica Section E'
_journal_page_first o399
_journal_page_last o400
_journal_paper_doi 10.1107/S1600536810001285
_journal_volume 66
_journal_year 2010
_chemical_formula_iupac 'C14 H9 Cl N2 O S'
_chemical_formula_moiety 'C14 H9 Cl N2 O S'
_chemical_formula_sum 'C14 H9 Cl N2 O S'
_chemical_formula_weight 288.75
_chemical_name_systematic
;
5-Chlorobenzothiazole-2-spiro-3'-indolin-2'-one
;
_space_group_IT_number 14
_symmetry_cell_setting monoclinic
_symmetry_space_group_name_Hall '-P 2ybc'
_symmetry_space_group_name_H-M 'P 1 21/c 1'
_atom_sites_solution_hydrogens geom
_atom_sites_solution_primary direct
_atom_sites_solution_secondary difmap
_cell_angle_alpha 90
_cell_angle_beta 97.051(3)
_cell_angle_gamma 90
_cell_formula_units_Z 8
_cell_length_a 12.8421(6)
_cell_length_b 9.1159(3)
_cell_length_c 22.1553(9)
_cell_measurement_reflns_used 33214
_cell_measurement_temperature 295(2)
_cell_measurement_theta_max 28.04
_cell_measurement_theta_min 1.60
_cell_volume 2574.05(18)
_computing_cell_refinement 'X-AREA (Stoe & Cie, 2002)'
_computing_data_collection 'X-AREA (Stoe & Cie, 2002)'
_computing_data_reduction 'X-RED32 (Stoe & Cie, 2002)'
_computing_molecular_graphics 'ORTEP-3 for Windows (Farrugia, 1997)'
_computing_publication_material 'WinGX (Farrugia, 1999)'
_computing_structure_refinement 'SHELXL97 (Sheldrick, 2008)'
_computing_structure_solution 'SIR97 (Altomare <i>et al.</i>,  1999)'
_diffrn_ambient_temperature 295(2)
_diffrn_detector_area_resol_mean 6.67
_diffrn_measured_fraction_theta_full 0.990
_diffrn_measured_fraction_theta_max 0.990
_diffrn_measurement_device '2-circle goniometer'
_diffrn_measurement_device_type 'Stoe IPDS 2'
_diffrn_measurement_method '\w scans'
_diffrn_radiation_monochromator 'plane graphite'
_diffrn_radiation_type 'Mo K\a'
_diffrn_radiation_wavelength 0.71073
_diffrn_reflns_av_R_equivalents 0.0309
_diffrn_reflns_av_sigmaI/netI 0.0222
_diffrn_reflns_limit_h_max 16
_diffrn_reflns_limit_h_min -14
_diffrn_reflns_limit_k_max 11
_diffrn_reflns_limit_k_min -11
_diffrn_reflns_limit_l_max 27
_diffrn_reflns_limit_l_min -27
_diffrn_reflns_number 23976
_diffrn_reflns_reduction_process
;
;
_diffrn_reflns_theta_full 26.50
_diffrn_reflns_theta_max 26.50
_diffrn_reflns_theta_min 1.85
_exptl_absorpt_coefficient_mu 0.450
_exptl_absorpt_correction_T_max 0.919
_exptl_absorpt_correction_T_min 0.723
_exptl_absorpt_correction_type integration
_exptl_absorpt_process_details '(X-RED32; Stoe & Cie, 2002)'
_exptl_crystal_colour yellow
_exptl_crystal_density_diffrn 1.490
_exptl_crystal_density_method 'Not Measured'
_exptl_crystal_description prism
_exptl_crystal_F_000 1184
_exptl_crystal_size_max 0.770
_exptl_crystal_size_mid 0.490
_exptl_crystal_size_min 0.190
_refine_diff_density_max 0.170
_refine_diff_density_min -0.190
_refine_ls_extinction_method none
_refine_ls_goodness_of_fit_ref 1.014
_refine_ls_hydrogen_treatment mixed
_refine_ls_matrix_type full
_refine_ls_number_parameters 359
_refine_ls_number_reflns 5271
_refine_ls_number_restraints 0
_refine_ls_restrained_S_all 1.014
_refine_ls_R_factor_all 0.0508
_refine_ls_R_factor_gt 0.0332
_refine_ls_shift/su_max 0.000
_refine_ls_shift/su_mean 0.000
_refine_ls_structure_factor_coef Fsqd
_refine_ls_weighting_details 'calc w=1/[\s^2^(Fo^2^)+(0.0445P)^2^+0.0864P] where P=(Fo^2^+2Fc^2^)/3'
_refine_ls_weighting_scheme calc
_refine_ls_wR_factor_gt 0.0749
_refine_ls_wR_factor_ref 0.0803
_reflns_number_gt 3987
_reflns_number_total 5271
_reflns_threshold_expression I>2\s(I)
_cod_data_source_file im2170.cif
_cod_data_source_block I
_cod_original_cell_volume 2574.1(2)
_cod_original_sg_symbol_H-M 'P 21/c'
_cod_database_code 2225019
_cod_database_fobs_code 2225019

loop_
_symmetry_equiv_pos_site_id
_symmetry_equiv_pos_as_xyz
1 x,y,z
2 -x,1/2+y,1/2-z
3 -x,-y,-z
4 x,1/2-y,1/2+z

loop_
_atom_site_aniso_label
_atom_site_aniso_U_11
_atom_site_aniso_U_22
_atom_site_aniso_U_33
_atom_site_aniso_U_12
_atom_site_aniso_U_13
_atom_site_aniso_U_23
Cl1 0.0863(5) 0.1113(5) 0.0817(4) -0.0106(4) 0.0518(4) 0.0006(3)
S1 0.0346(2) 0.0328(2) 0.0528(2) -0.0029(2) 0.0087(2) -0.0030(2)
O1 0.0451(7) 0.0386(5) 0.0585(7) 0.0065(5) 0.0138(6) 0.0070(5)
N1 0.0440(8) 0.0377(7) 0.0591(9) 0.0076(6) 0.0185(7) -0.0010(6)
N2 0.0303(7) 0.0369(6) 0.0492(8) -0.0010(5) 0.0073(6) -0.0045(6)
C1 0.0438(9) 0.0372(7) 0.0527(9) -0.0045(7) 0.0143(7) -0.0059(7)
C2 0.0425(9) 0.0345(7) 0.0462(9) -0.0026(6) 0.0095(7) -0.0031(6)
C3 0.0586(12) 0.0463(9) 0.0536(10) 0.0033(8) 0.0075(9) 0.0017(7)
C4 0.0886(18) 0.0634(12) 0.0530(11) -0.0042(11) 0.0074(11) 0.0111(9)
C5 0.0888(17) 0.0686(12) 0.0511(11) -0.0163(12) 0.0241(11) -0.0036(9)
C6 0.0643(13) 0.0544(10) 0.0604(11) -0.0060(9) 0.0272(10) -0.0081(9)
C7 0.0326(8) 0.0307(7) 0.0530(9) -0.0008(6) 0.0092(7) -0.0022(6)
C8 0.0336(8) 0.0315(7) 0.0468(8) 0.0016(6) 0.0080(7) -0.0016(6)
C9 0.0371(9) 0.0345(7) 0.0487(9) 0.0003(6) 0.0060(7) 0.0005(6)
C10 0.0572(12) 0.0538(9) 0.0505(10) -0.0064(9) 0.0072(8) -0.0098(8)
C11 0.0680(14) 0.0663(12) 0.0488(10) 0.0010(10) 0.0163(9) -0.0085(9)
C12 0.0537(12) 0.0582(10) 0.0543(10) 0.0052(9) 0.0225(9) 0.0079(8)
C13 0.0369(9) 0.0421(8) 0.0561(10) 0.0020(7) 0.0109(8) 0.0049(7)
C14 0.0320(8) 0.0329(7) 0.0453(8) 0.0044(6) 0.0063(6) 0.0016(6)
Cl2 0.0786(4) 0.1071(4) 0.0763(4) -0.0002(3) 0.0450(3) 0.0068(3)
S2 0.0353(2) 0.0323(2) 0.0531(2) -0.0031(2) 0.0084(2) -0.0037(2)
O2 0.0452(7) 0.0385(6) 0.0590(7) 0.0070(5) 0.0134(6) 0.0055(5)
N3 0.0422(8) 0.0373(6) 0.0605(9) 0.0076(6) 0.0194(7) -0.0010(6)
N4 0.0308(7) 0.0364(6) 0.0499(8) -0.0023(5) 0.0081(6) -0.0070(6)
C15 0.0448(10) 0.0357(7) 0.0535(9) -0.0046(7) 0.0133(7) -0.0041(7)
C16 0.0678(13) 0.0531(10) 0.0604(11) -0.0056(9) 0.0269(10) -0.0083(9)
C17 0.0906(17) 0.0673(12) 0.0523(11) -0.0088(12) 0.0234(11) 0.0001(9)
C18 0.0848(17) 0.0620(11) 0.0517(11) 0.0016(11) 0.0048(10) 0.0102(9)
C19 0.0544(11) 0.0429(8) 0.0534(10) 0.0025(7) 0.0037(8) 0.0004(7)
C20 0.0404(9) 0.0350(7) 0.0470(9) -0.0031(6) 0.0084(7) -0.0042(6)
C21 0.0313(8) 0.0311(7) 0.0526(9) -0.0008(6) 0.0080(7) -0.0029(6)
C22 0.0319(8) 0.0294(7) 0.0481(8) 0.0012(6) 0.0069(7) -0.0025(6)
C23 0.0382(9) 0.0343(7) 0.0495(9) 0.0023(6) 0.0075(7) -0.0002(6)
C24 0.0593(12) 0.0509(9) 0.0502(9) -0.0062(8) 0.0062(8) -0.0075(8)
C25 0.0736(15) 0.0652(12) 0.0482(10) 0.0052(10) 0.0169(10) -0.0062(9)
C26 0.0538(11) 0.0563(10) 0.0538(10) 0.0076(8) 0.0204(9) 0.0078(8)
C27 0.0360(9) 0.0429(8) 0.0551(10) 0.0027(7) 0.0102(7) 0.0051(7)
C28 0.0324(8) 0.0312(7) 0.0469(8) 0.0044(6) 0.0054(6) 0.0013(6)

loop_
_atom_site_type_symbol
_atom_site_label
_atom_site_fract_x
_atom_site_fract_y
_atom_site_fract_z
_atom_site_U_iso_or_equiv
_atom_site_thermal_displace_type
_atom_site_calc_flag
_atom_site_refinement_flags
_atom_site_occupancy
Cl Cl1 -0.21534(5) 0.20753(8) 0.44750(3) 0.0897(3) Uani . . 1.000
S S1 0.14151(3) 0.34132(4) 0.29015(2) 0.03980(10) Uani . . 1.000
O O1 0.15538(9) -0.02243(11) 0.29802(5) 0.0468(4) Uani . . 1.000
N N1 0.20968(12) 0.04018(14) 0.20602(7) 0.0459(5) Uani . . 1.000
N N2 -0.02266(11) 0.17509(14) 0.25719(6) 0.0386(4) Uani . . 1.000
C C1 0.17319(13) 0.13376(17) 0.15826(7) 0.0439(5) Uani . . 1.000
C C2 0.09339(13) 0.22368(16) 0.17481(7) 0.0407(5) Uani . . 1.000
C C3 0.04229(16) 0.32123(18) 0.13402(8) 0.0528(6) Uani . . 1.000
C C4 0.0736(2) 0.3287(2) 0.07608(9) 0.0684(8) Uani . . 1.000
C C5 0.1542(2) 0.2413(2) 0.06049(9) 0.0682(8) Uani . . 1.000
C C6 0.20529(17) 0.1426(2) 0.10113(9) 0.0581(7) Uani . . 1.000
C C7 0.15275(12) 0.05484(15) 0.25322(7) 0.0384(5) Uani . . 1.000
C C8 0.08181(12) 0.19188(15) 0.24007(7) 0.0371(4) Uani . . 1.000
C C9 0.04814(13) 0.31467(15) 0.34106(7) 0.0400(5) Uani . . 1.000
C C10 0.04669(15) 0.3771(2) 0.39753(8) 0.0538(6) Uani . . 1.000
C C11 -0.03608(18) 0.3447(2) 0.43046(9) 0.0603(7) Uani . . 1.000
C C12 -0.11329(15) 0.2499(2) 0.40578(8) 0.0541(6) Uani . . 1.000
C C13 -0.11335(13) 0.18672(17) 0.34914(8) 0.0446(5) Uani . . 1.000
C C14 -0.03182(12) 0.22070(15) 0.31617(7) 0.0366(4) Uani . . 1.000
Cl Cl2 0.71172(5) 0.55718(7) 0.05591(3) 0.0844(2) Uani . . 1.000
S S2 0.35504(3) 0.42746(4) 0.21381(2) 0.04000(10) Uani . . 1.000
O O2 0.34292(10) 0.79114(12) 0.20783(5) 0.0470(4) Uani . . 1.000
N N3 0.29057(12) 0.72689(14) 0.30029(7) 0.0456(4) Uani . . 1.000
N N4 0.52018(11) 0.59219(14) 0.24673(6) 0.0388(4) Uani . . 1.000
C C15 0.32736(13) 0.63104(16) 0.34761(8) 0.0441(5) Uani . . 1.000
C C16 0.29684(17) 0.6217(2) 0.40483(9) 0.0589(7) Uani . . 1.000
C C17 0.3485(2) 0.5204(2) 0.44442(9) 0.0689(8) Uani . . 1.000
C C18 0.4273(2) 0.4313(2) 0.42740(9) 0.0665(8) Uani . . 1.000
C C19 0.45735(15) 0.44084(18) 0.36933(8) 0.0505(6) Uani . . 1.000
C C20 0.40570(13) 0.54115(16) 0.32944(7) 0.0406(5) Uani . . 1.000
C C21 0.34576(12) 0.71277(15) 0.25252(7) 0.0381(5) Uani . . 1.000
C C22 0.41620(12) 0.57500(14) 0.26426(7) 0.0363(4) Uani . . 1.000
C C23 0.44832(13) 0.45380(15) 0.16277(7) 0.0405(5) Uani . . 1.000
C C24 0.44918(16) 0.3916(2) 0.10620(8) 0.0535(6) Uani . . 1.000
C C25 0.53209(18) 0.4225(2) 0.07331(9) 0.0616(7) Uani . . 1.000
C C26 0.60934(15) 0.5167(2) 0.09761(8) 0.0535(6) Uani . . 1.000
C C27 0.60988(13) 0.58121(17) 0.15439(8) 0.0443(5) Uani . . 1.000
C C28 0.52871(12) 0.54685(15) 0.18761(7) 0.0368(4) Uani . . 1.000
H H1A 0.257(2) -0.032(3) 0.2053(10) 0.081(7) Uiso . . 1.000
H H2A -0.0558(16) 0.091(2) 0.2451(8) 0.056(5) Uiso . . 1.000
H H3 -0.01150 0.38030 0.14480 0.0630 Uiso calc R 1.000
H H4 0.04000 0.39320 0.04750 0.0820 Uiso calc R 1.000
H H5 0.17450 0.24920 0.02170 0.0820 Uiso calc R 1.000
H H6 0.25940 0.08410 0.09040 0.0700 Uiso calc R 1.000
H H10 0.10020 0.43990 0.41350 0.0650 Uiso calc R 1.000
H H11 -0.03920 0.38640 0.46850 0.0720 Uiso calc R 1.000
H H13 -0.16670 0.12320 0.33360 0.0530 Uiso calc R 1.000
H H3A 0.2402(19) 0.794(2) 0.3016(9) 0.070(6) Uiso . . 1.000
H H4A 0.5540(16) 0.674(2) 0.2583(8) 0.050(5) Uiso . . 1.000
H H16 0.24380 0.68090 0.41650 0.0710 Uiso calc R 1.000
H H17 0.32980 0.51190 0.48350 0.0830 Uiso calc R 1.000
H H18 0.46040 0.36450 0.45510 0.0800 Uiso calc R 1.000
H H19 0.51040 0.38170 0.35770 0.0610 Uiso calc R 1.000
H H24 0.39510 0.32980 0.09020 0.0640 Uiso calc R 1.000
H H25 0.53510 0.37990 0.03540 0.0740 Uiso calc R 1.000
H H27 0.66300 0.64540 0.16960 0.0530 Uiso calc R 1.000

loop_
_atom_type_symbol
_atom_type_description
_atom_type_scat_dispersion_real
_atom_type_scat_dispersion_imag
_atom_type_scat_source
S S 0.1246 0.1234 'International Tables Vol C Tables 4.2.6.8 and 6.1.1.4'
O O 0.0106 0.0060 'International Tables Vol C Tables 4.2.6.8 and 6.1.1.4'
N N 0.0061 0.0033 'International Tables Vol C Tables 4.2.6.8 and 6.1.1.4'
Cl Cl 0.1484 0.1585 'International Tables Vol C Tables 4.2.6.8 and 6.1.1.4'
H H 0.0000 0.0000 'International Tables Vol C Tables 4.2.6.8 and 6.1.1.4'
C C 0.0033 0.0016 'International Tables Vol C Tables 4.2.6.8 and 6.1.1.4'

loop_
_exptl_crystal_face_index_h
_exptl_crystal_face_index_k
_exptl_crystal_face_index_l
_exptl_crystal_face_perp_dist
0 0 -1 0.1230
0 0 1 0.0550
-6 3 -1 0.4030
9 -3 -2 0.3520
1 1 1 0.2120
-2 -5 -7 0.2770
-6 0 5 0.4180
-7 -3 0 0.4210
-3 -2 3 0.3410
2 -1 -9 0.2100
-3 -7 -2 0.3020
-1 -7 -3 0.2840
-2 6 -3 0.2780
-3 1 -9 0.2850
3 -3 5 0.2950

loop_
_geom_angle_atom_site_label_1
_geom_angle_atom_site_label_2
_geom_angle_atom_site_label_3
_geom_angle_site_symmetry_1
_geom_angle_site_symmetry_2
_geom_angle_site_symmetry_3
_geom_angle
_geom_angle_publ_flag
C8 S1 C9 . . . 91.02(7) no
C22 S2 C23 . . . 90.97(7) no
C1 N1 C7 . . . 111.26(14) no
C8 N2 C14 . . . 113.78(13) no
C7 N1 H1A . . . 121.2(15) no
C1 N1 H1A . . . 126.9(14) no
C8 N2 H2A . . . 115.6(13) no
C14 N2 H2A . . . 116.3(12) no
C15 N3 C21 . . . 111.45(14) no
C22 N4 C28 . . . 113.79(13) no
C21 N3 H3A . . . 122.9(13) no
C15 N3 H3A . . . 125.6(13) no
C28 N4 H4A . . . 115.5(12) no
C22 N4 H4A . . . 116.8(13) no
N1 C1 C2 . . . 110.43(14) no
N1 C1 C6 . . . 128.38(16) no
C2 C1 C6 . . . 121.19(15) no
C3 C2 C8 . . . 131.49(15) no
C1 C2 C8 . . . 107.61(13) no
C1 C2 C3 . . . 120.89(15) no
C2 C3 C4 . . . 117.94(18) no
C3 C4 C5 . . . 120.76(18) no
C4 C5 C6 . . . 121.53(19) no
C1 C6 C5 . . . 117.68(19) no
O1 C7 C8 . . . 125.24(14) no
O1 C7 N1 . . . 127.63(14) no
N1 C7 C8 . . . 107.13(12) no
S1 C8 C2 . . . 110.54(10) no
N2 C8 C2 . . . 118.57(13) no
N2 C8 C7 . . . 114.05(12) no
S1 C8 N2 . . . 104.39(10) no
C2 C8 C7 . . . 102.19(12) no
S1 C8 C7 . . . 106.72(10) no
S1 C9 C14 . . . 110.91(11) no
C10 C9 C14 . . . 121.38(16) no
S1 C9 C10 . . . 127.68(13) no
C9 C10 C11 . . . 119.00(17) no
C10 C11 C12 . . . 118.93(18) no
C11 C12 C13 . . . 122.87(18) no
Cl1 C12 C11 . . . 118.80(15) no
Cl1 C12 C13 . . . 118.33(14) no
C12 C13 C14 . . . 118.07(15) no
N2 C14 C13 . . . 125.90(14) no
C9 C14 C13 . . . 119.73(14) no
N2 C14 C9 . . . 114.29(14) no
C4 C3 H3 . . . 121.00 no
C2 C3 H3 . . . 121.00 no
C3 C4 H4 . . . 120.00 no
C5 C4 H4 . . . 120.00 no
C6 C5 H5 . . . 119.00 no
C4 C5 H5 . . . 119.00 no
C1 C6 H6 . . . 121.00 no
C5 C6 H6 . . . 121.00 no
C9 C10 H10 . . . 121.00 no
C11 C10 H10 . . . 120.00 no
C10 C11 H11 . . . 121.00 no
C12 C11 H11 . . . 120.00 no
C12 C13 H13 . . . 121.00 no
C14 C13 H13 . . . 121.00 no
C16 C15 C20 . . . 121.82(16) no
N3 C15 C16 . . . 128.34(16) no
N3 C15 C20 . . . 109.83(15) no
C15 C16 C17 . . . 117.16(19) no
C16 C17 C18 . . . 121.83(19) no
C17 C18 C19 . . . 120.67(18) no
C18 C19 C20 . . . 117.82(17) no
C15 C20 C19 . . . 120.69(15) no
C15 C20 C22 . . . 108.09(13) no
C19 C20 C22 . . . 131.22(15) no
O2 C21 N3 . . . 127.96(14) no
O2 C21 C22 . . . 124.75(14) no
N3 C21 C22 . . . 107.29(12) no
S2 C22 C20 . . . 110.41(10) no
S2 C22 C21 . . . 106.87(10) no
S2 C22 N4 . . . 104.66(10) no
C20 C22 C21 . . . 102.05(12) no
N4 C22 C20 . . . 118.49(13) no
N4 C22 C21 . . . 113.99(12) no
S2 C23 C28 . . . 110.98(11) no
C24 C23 C28 . . . 121.39(16) no
S2 C23 C24 . . . 127.60(13) no
C23 C24 C25 . . . 119.06(17) no
C24 C25 C26 . . . 118.99(18) no
Cl2 C26 C25 . . . 118.86(15) no
Cl2 C26 C27 . . . 118.18(14) no
C25 C26 C27 . . . 122.96(18) no
C26 C27 C28 . . . 117.77(15) no
N4 C28 C27 . . . 125.83(14) no
C23 C28 C27 . . . 119.79(14) no
N4 C28 C23 . . . 114.33(14) no
C15 C16 H16 . . . 121.00 no
C17 C16 H16 . . . 121.00 no
C16 C17 H17 . . . 119.00 no
C18 C17 H17 . . . 119.00 no
C17 C18 H18 . . . 120.00 no
C19 C18 H18 . . . 120.00 no
C18 C19 H19 . . . 121.00 no
C20 C19 H19 . . . 121.00 no
C23 C24 H24 . . . 120.00 no
C25 C24 H24 . . . 120.00 no
C24 C25 H25 . . . 121.00 no
C26 C25 H25 . . . 121.00 no
C26 C27 H27 . . . 121.00 no
C28 C27 H27 . . . 121.00 no

loop_
_geom_bond_atom_site_label_1
_geom_bond_atom_site_label_2
_geom_bond_site_symmetry_1
_geom_bond_site_symmetry_2
_geom_bond_distance
_geom_bond_publ_flag
Cl1 C12 . . 1.737(2) no
Cl2 C26 . . 1.737(2) no
S1 C9 . . 1.7609(17) no
S1 C8 . . 1.8617(15) no
S2 C22 . . 1.8600(15) no
S2 C23 . . 1.7619(17) no
O1 C7 . . 1.2142(18) no
O2 C21 . . 1.2179(18) no
N1 C7 . . 1.354(2) no
N1 C1 . . 1.395(2) no
N2 C14 . . 1.390(2) no
N2 C8 . . 1.446(2) no
N1 H1A . . 0.90(3) no
N2 H2A . . 0.901(19) no
N3 C15 . . 1.402(2) no
N3 C21 . . 1.350(2) no
N4 C28 . . 1.391(2) no
N4 C22 . . 1.444(2) no
N3 H3A . . 0.89(2) no
N4 H4A . . 0.885(19) no
C1 C2 . . 1.396(2) no
C1 C6 . . 1.381(3) no
C2 C8 . . 1.500(2) no
C2 C3 . . 1.376(2) no
C3 C4 . . 1.393(3) no
C4 C5 . . 1.383(3) no
C5 C6 . . 1.381(3) no
C7 C8 . . 1.553(2) no
C9 C14 . . 1.398(2) no
C9 C10 . . 1.377(2) no
C10 C11 . . 1.393(3) no
C11 C12 . . 1.377(3) no
C12 C13 . . 1.381(2) no
C13 C14 . . 1.383(2) no
C3 H3 . . 0.9300 no
C4 H4 . . 0.9300 no
C5 H5 . . 0.9300 no
C6 H6 . . 0.9300 no
C10 H10 . . 0.9300 no
C11 H11 . . 0.9300 no
C13 H13 . . 0.9300 no
C15 C16 . . 1.375(3) no
C15 C20 . . 1.395(2) no
C16 C17 . . 1.385(3) no
C17 C18 . . 1.386(3) no
C18 C19 . . 1.391(3) no
C19 C20 . . 1.383(2) no
C20 C22 . . 1.499(2) no
C21 C22 . . 1.551(2) no
C23 C28 . . 1.396(2) no
C23 C24 . . 1.377(2) no
C24 C25 . . 1.391(3) no
C25 C26 . . 1.371(3) no
C26 C27 . . 1.388(2) no
C27 C28 . . 1.384(2) no
C16 H16 . . 0.9300 no
C17 H17 . . 0.9300 no
C18 H18 . . 0.9300 no
C19 H19 . . 0.9300 no
C24 H24 . . 0.9300 no
C25 H25 . . 0.9300 no
C27 H27 . . 0.9300 no

loop_
_geom_contact_atom_site_label_1
_geom_contact_atom_site_label_2
_geom_contact_distance
_geom_contact_site_symmetry_1
_geom_contact_site_symmetry_2
_geom_contact_publ_flag
Cl1 Cl2 3.6085(10) . 4_455 no
Cl2 Cl1 3.6085(10) . 4_654 no
Cl2 H5 2.9700 . 3_665 no
S1 O1 3.3241(11) . . no
S1 N1 3.4896(14) . . no
S1 N2 3.5063(14) . 2_555 no
S1 C15 3.6805(16) . . no
S1 S2 3.4836(6) . . no
S2 N4 3.5113(14) . 2_645 no
S2 S1 3.4836(6) . . no
S2 O2 3.3208(12) . . no
S2 N3 3.4923(14) . . no
S2 C1 3.6649(16) . . no
S1 H2A 2.606(19) . 2_555 no
S1 H27 3.1200 . 2_645 no
S2 H13 3.0800 . 2_555 no
S2 H4A 2.628(19) . 2_645 no
O1 N2 2.9632(18) . . no
O1 N3 2.8666(18) . 1_545 no
O1 S1 3.3241(11) . . no
O1 C3 3.418(2) . 2_545 no
O1 C14 3.3303(18) . . no
O1 C27 3.211(2) . 2_645 no
O2 C28 3.3339(19) . . no
O2 N1 2.8402(18) . 1_565 no
O2 N4 2.9550(18) . . no
O2 S2 3.3208(12) . . no
O2 C13 3.206(2) . 2_555 no
O1 H3A 1.99(2) . 1_545 no
O1 H27 2.8100 . 2_645 no
O1 H3 2.5300 . 2_545 no
O2 H1A 1.95(3) . 1_565 no
O2 H13 2.7900 . 2_555 no
O2 H19 2.6500 . 2_655 no
N1 S1 3.4896(14) . . no
N1 O2 2.8402(18) . 1_545 no
N2 S1 3.5063(14) . 2_545 no
N2 O1 2.9632(18) . . no
N3 O1 2.8666(18) . 1_565 no
N3 S2 3.4923(14) . . no
N4 O2 2.9550(18) . . no
N4 S2 3.5113(14) . 2_655 no
C1 S2 3.6649(16) . . no
C3 C13 3.463(2) . 2_555 no
C3 O1 3.418(2) . 2_555 no
C6 C11 3.495(3) . 2_545 no
C7 C27 3.465(2) . 2_645 no
C11 C6 3.495(3) . 2_555 no
C13 O2 3.206(2) . 2_545 no
C13 C21 3.520(2) . 2_545 no
C13 C3 3.463(2) . 2_545 no
C14 O1 3.3303(18) . . no
C15 S1 3.6805(16) . . no
C15 C25 3.551(3) . 2_655 no
C16 C25 3.510(3) . 2_655 no
C19 C27 3.414(2) . 2_645 no
C21 C13 3.520(2) . 2_555 no
C25 C16 3.510(3) . 2_645 no
C25 C15 3.551(3) . 2_645 no
C25 C25 3.546(3) . 3_665 no
C27 C19 3.414(2) . 2_655 no
C27 C7 3.465(2) . 2_655 no
C27 O1 3.211(2) . 2_655 no
C28 O2 3.3339(19) . . no
C6 H24 3.0100 . . no
C7 H3A 2.787(19) . 1_545 no
C7 H27 2.8700 . 2_645 no
C16 H10 3.0500 . . no
C21 H1A 2.74(3) . 1_565 no
C21 H13 2.9200 . 2_555 no
C23 H4A 3.095(18) . 2_645 no
C25 H25 3.0500 . 3_665 no
H1A C21 2.74(3) . 1_545 no
H1A O2 1.95(3) . 1_545 no
H2A S1 2.606(19) . 2_545 no
H2A H13 2.5800 . . no
H3 O1 2.5300 . 2_555 no
H3A C7 2.787(19) . 1_565 no
H3A O1 1.99(2) . 1_565 no
H4A S2 2.628(19) . 2_655 no
H4A C23 3.095(18) . 2_655 no
H4A H27 2.5600 . . no
H5 Cl2 2.9700 . 3_665 no
H10 C16 3.0500 . . no
H13 O2 2.7900 . 2_545 no
H13 C21 2.9200 . 2_545 no
H13 S2 3.0800 . 2_545 no
H13 H2A 2.5800 . . no
H19 O2 2.6500 . 2_645 no
H24 C6 3.0100 . . no
H25 C25 3.0500 . 3_665 no
H27 H4A 2.5600 . . no
H27 S1 3.1200 . 2_655 no
H27 O1 2.8100 . 2_655 no
H27 C7 2.8700 . 2_655 no

loop_
_geom_hbond_atom_site_label_D
_geom_hbond_atom_site_label_H
_geom_hbond_atom_site_label_A
_geom_hbond_site_symmetry_A
_geom_hbond_distance_DH
_geom_hbond_distance_HA
_geom_hbond_distance_DA
_geom_hbond_angle_DHA
_geom_hbond_publ_flag
N1 H1A O2 1_545 0.90(3) 1.95(3) 2.840(2) 171(2) yes
N2 H2A S1 2_545 0.90(2) 2.61(2) 3.5060(10) 177(2) yes
N3 H3A O1 1_565 0.89(2) 1.99(2) 2.867(2) 166(2) yes
N4 H4A S2 2_655 0.89(2) 2.63(2) 3.5110(10) 176(2) yes
C3 H3 O1 2_555 0.93 2.53 3.418(2) 161.00 yes

loop_
_geom_torsion_atom_site_label_1
_geom_torsion_atom_site_label_2
_geom_torsion_atom_site_label_3
_geom_torsion_atom_site_label_4
_geom_torsion_site_symmetry_1
_geom_torsion_site_symmetry_2
_geom_torsion_site_symmetry_3
_geom_torsion_site_symmetry_4
_geom_torsion
_geom_torsion_publ_flag
C9 S1 C8 C7 . . . . -101.67(11) no
C8 S1 C9 C10 . . . . 171.57(16) no
C8 S1 C9 C14 . . . . -10.32(12) no
C9 S1 C8 N2 . . . . 19.41(10) no
C9 S1 C8 C2 . . . . 147.97(11) no
C23 S2 C22 C21 . . . . 102.41(11) no
C23 S2 C22 C20 . . . . -147.38(11) no
C22 S2 C23 C28 . . . . 9.92(12) no
C23 S2 C22 N4 . . . . -18.82(10) no
C22 S2 C23 C24 . . . . -172.01(16) no
C1 N1 C7 O1 . . . . 169.93(15) no
C1 N1 C7 C8 . . . . -10.37(17) no
C7 N1 C1 C6 . . . . -174.55(17) no
C7 N1 C1 C2 . . . . 4.51(19) no
C8 N2 C14 C9 . . . . 19.25(18) no
C8 N2 C14 C13 . . . . -163.92(14) no
C14 N2 C8 S1 . . . . -25.03(14) no
C14 N2 C8 C2 . . . . -148.54(13) no
C14 N2 C8 C7 . . . . 91.06(15) no
C15 N3 C21 C22 . . . . 10.02(17) no
C21 N3 C15 C16 . . . . 174.40(17) no
C15 N3 C21 O2 . . . . -169.98(16) no
C21 N3 C15 C20 . . . . -4.37(19) no
C22 N4 C28 C23 . . . . -18.74(18) no
C28 N4 C22 C20 . . . . 147.82(13) no
C22 N4 C28 C27 . . . . 164.02(14) no
C28 N4 C22 C21 . . . . -92.09(15) no
C28 N4 C22 S2 . . . . 24.31(14) no
N1 C1 C6 C5 . . . . 177.63(18) no
N1 C1 C2 C3 . . . . -177.35(15) no
C2 C1 C6 C5 . . . . -1.3(3) no
C6 C1 C2 C8 . . . . -177.18(16) no
N1 C1 C2 C8 . . . . 3.69(18) no
C6 C1 C2 C3 . . . . 1.8(3) no
C1 C2 C8 S1 . . . . 104.15(13) no
C3 C2 C8 N2 . . . . 45.7(2) no
C3 C2 C8 C7 . . . . 172.06(17) no
C1 C2 C8 N2 . . . . -135.45(14) no
C1 C2 C8 C7 . . . . -9.13(16) no
C3 C2 C8 S1 . . . . -74.7(2) no
C1 C2 C3 C4 . . . . -0.8(3) no
C8 C2 C3 C4 . . . . 177.86(17) no
C2 C3 C4 C5 . . . . -0.5(3) no
C3 C4 C5 C6 . . . . 0.9(3) no
C4 C5 C6 C1 . . . . 0.0(3) no
N1 C7 C8 C2 . . . . 11.79(16) no
N1 C7 C8 N2 . . . . 140.99(13) no
N1 C7 C8 S1 . . . . -104.29(12) no
O1 C7 C8 C2 . . . . -168.49(15) no
O1 C7 C8 N2 . . . . -39.3(2) no
O1 C7 C8 S1 . . . . 75.43(17) no
C10 C9 C14 N2 . . . . 175.71(15) no
C14 C9 C10 C11 . . . . 0.4(3) no
C10 C9 C14 C13 . . . . -1.3(2) no
S1 C9 C14 C13 . . . . -179.58(12) no
S1 C9 C10 C11 . . . . 178.36(14) no
S1 C9 C14 N2 . . . . -2.55(16) no
C9 C10 C11 C12 . . . . 0.7(3) no
C10 C11 C12 Cl1 . . . . 179.01(15) no
C10 C11 C12 C13 . . . . -1.0(3) no
C11 C12 C13 C14 . . . . 0.1(3) no
Cl1 C12 C13 C14 . . . . -179.91(13) no
C12 C13 C14 C9 . . . . 1.0(2) no
C12 C13 C14 N2 . . . . -175.62(15) no
C16 C15 C20 C19 . . . . -1.5(3) no
C16 C15 C20 C22 . . . . 177.60(16) no
N3 C15 C20 C19 . . . . 177.41(15) no
N3 C15 C20 C22 . . . . -3.54(18) no
C20 C15 C16 C17 . . . . 1.0(3) no
N3 C15 C16 C17 . . . . -177.60(18) no
C15 C16 C17 C18 . . . . -0.3(3) no
C16 C17 C18 C19 . . . . 0.0(3) no
C17 C18 C19 C20 . . . . -0.3(3) no
C18 C19 C20 C15 . . . . 1.1(3) no
C18 C19 C20 C22 . . . . -177.75(17) no
C15 C20 C22 S2 . . . . -104.54(13) no
C15 C20 C22 C21 . . . . 8.79(16) no
C19 C20 C22 S2 . . . . 74.4(2) no
C15 C20 C22 N4 . . . . 134.86(14) no
C19 C20 C22 N4 . . . . -46.2(2) no
C19 C20 C22 C21 . . . . -172.30(17) no
O2 C21 C22 C20 . . . . 168.65(15) no
O2 C21 C22 N4 . . . . 39.7(2) no
N3 C21 C22 C20 . . . . -11.35(16) no
N3 C21 C22 S2 . . . . 104.59(12) no
N3 C21 C22 N4 . . . . -140.30(13) no
O2 C21 C22 S2 . . . . -75.41(17) no
C28 C23 C24 C25 . . . . 0.0(3) no
S2 C23 C28 N4 . . . . 2.57(16) no
C24 C23 C28 N4 . . . . -175.64(15) no
C24 C23 C28 C27 . . . . 1.8(2) no
S2 C23 C28 C27 . . . . 180.00(12) no
S2 C23 C24 C25 . . . . -177.89(14) no
C23 C24 C25 C26 . . . . -1.5(3) no
C24 C25 C26 C27 . . . . 1.2(3) no
C24 C25 C26 Cl2 . . . . -179.04(15) no
Cl2 C26 C27 C28 . . . . -179.19(13) no
C25 C26 C27 C28 . . . . 0.5(3) no
C26 C27 C28 C23 . . . . -2.0(2) no
C26 C27 C28 N4 . . . . 175.09(15) no
